data_2001210
loop_
_publ_author_name
'Bermejo, E.'
'Casti\~neiras, A.'
'Dom\'inguez, R.'
'Str\"ahle, J.'
'Hiller, W.'

_publ_section_title
;Aqua[1,8-di(2-pyridyl)-3,6-dithiaoctane-<i>N</i>,<i>N</i>',<i>S</i>,<i>S</i>'](nitrato-<i>O</i>)nickel(II)
 nitrate
;
_journal_issue 11
_journal_name_full 'Acta Crystallographica Section C'
_journal_page_first 1918
_journal_page_last 1920
_journal_paper_doi 10.1107/S010827019300352X
_journal_volume 49
_journal_year 1993
_chemical_formula_moiety 'C16 H22 N3 Ni1 O4 S2, N1 O3'
_chemical_formula_sum 'C16 H22 N4 Ni O7 S2'
_chemical_formula_weight 505.21
_space_group_crystal_system monoclinic
_space_group_IT_number 4
_space_group_name_Hall 'P 2yb'
_space_group_name_H-M_alt 'P 1 21 1'
_atom_type_scat_source IntTabIV
_cell_angle_alpha 90.
_cell_angle_beta 110.022(4)
_cell_angle_gamma 90.
_cell_formula_units_Z 2
_cell_length_a 7.4764(5)
_cell_length_b 14.9380(7)
_cell_length_c 9.7315(3)
_cell_measurement_reflns_used 25
_cell_measurement_temperature 293
_cell_measurement_theta_max 20
_cell_measurement_theta_min 13
_cell_volume 1021.15(9)
_diffrn_measurement_device 'Enraf-Nonius CAD-4'
_diffrn_measurement_method \w-2\q
_diffrn_radiation_type MoK\a
_diffrn_radiation_wavelength 0.70930
_diffrn_reflns_av_R_equivalents 0.010
_diffrn_reflns_limit_h_max 9
_diffrn_reflns_limit_h_min 0
_diffrn_reflns_limit_k_max 19
_diffrn_reflns_limit_k_min 0
_diffrn_reflns_limit_l_max 12
_diffrn_reflns_limit_l_min -12
_diffrn_reflns_number 2731
_diffrn_reflns_theta_max 28
_diffrn_standards_decay_% 0
_diffrn_standards_interval_time 60
_diffrn_standards_number 3
_exptl_absorpt_coefficient_mu 1.195
_exptl_absorpt_correction_T_max 1.13
_exptl_absorpt_correction_T_min 0.87
_exptl_absorpt_correction_type 'empirical (Walker & Stuart, 1983)'
_exptl_crystal_colour Green
_exptl_crystal_density_diffrn 1.643
_exptl_crystal_description Prism
_exptl_crystal_size_max 0.30
_exptl_crystal_size_mid 0.30
_exptl_crystal_size_min 0.20
_refine_diff_density_max 0.60
_refine_diff_density_min -0.58
_refine_ls_extinction_method none
_refine_ls_goodness_of_fit_obs 0.74
_refine_ls_hydrogen_treatment noref
_refine_ls_number_parameters 270
_refine_ls_number_reflns 2428
_refine_ls_R_factor_obs 0.031
_refine_ls_shift/esd_max 0.001
_refine_ls_structure_factor_coef F
_refine_ls_weighting_details w=1/[\s^2^(F)]
_refine_ls_weighting_scheme calc
_refine_ls_wR_factor_obs 0.034
_reflns_number_observed 2428
_reflns_number_total 2548
_reflns_observed_criterion I>3\s(I)
_cod_data_source_file sh1041.cif
_cod_data_source_block sh1041_structure_1_of_1
_cod_depositor_comments
;
The following automatic conversions were performed:

'_refine_ls_weighting_scheme' value 'w=1/[\s^2^(F)]' was changed to
'calc'. New tag '_refine_ls_weighting_details' was created. The value
of the new tag was set to 'w=1/[\s^2^(F)]'.

Automatic conversion script
Id: cif_fix_values 3143 2015-03-26 13:38:13Z robertas 
;
_cod_original_cell_volume 1021.2(2)
_cod_original_formula_sum 'C16 H22 N4 Ni1 O7 S2'
_cod_database_code 2001210

loop_
_space_group_symop_id
_space_group_symop_operation_xyz
1 x,y,z
2 -x,y+1/2,-z

loop_
_atom_site_label
_atom_site_fract_x
_atom_site_fract_y
_atom_site_fract_z
_atom_site_U_iso_or_equiv
Ni .46021(6) .2565 .08168(5) .0245(2)
S(1) .64940(10) .36579(8) .00210(10) .0334(4)
S(2) .20510(10) .36452(8) .01340(10) .0321(4)
N(1) .5360(4) .3173(3) .2930(4) .0300(10)
N(2) .3851(5) .2066(3) -.1346(4) .033(2)
C(1) .4031(6) .3169(3) .3567(5) .035(2)
C(2) .4192(6) .3610(4) .4838(4) .041(2)
C(3) .5820(7) .4099(4) .5519(5) .045(2)
C(4) .7235(7) .4097(4) .4912(5) .038(2)
C(5) .6990(5) .3636(3) .3629(4) .030(2)
C(6) .8531(6) .3676(4) .2969(5) .036(2)
C(7) .8021(6) .4267(3) .1609(5) .041(2)
C(8) .4683(7) .4475(4) -.0897(6) .049(2)
C(9) .3288(7) .4643(3) -.0108(7) .047(2)
C(10) .0506(6) .3421(4) -.1719(5) .040(2)
C(11) .0434(6) .2425(4) -.2074(5) .041(2)
C(12) .2121(6) .2083(3) -.2414(5) .036(2)
C(13) .1897(8) .1792(4) -.3825(5) .049(3)
C(14) .3406(9) .1451(4) -.4152(5) .057(3)
C(15) .5169(8) .1422(4) -.3073(5) .051(2)
C(16) .5328(7) .1747(3) -.1712(5) .042(2)
O(1) .6758(4) .1665(2) .1586(3) .0320(10)
N(3) .1539(5) .1328(3) .1428(4) .036(2)
O(31) .3156(4) .1493(2) .1362(4) .0400(10)
O(32) .0381(4) .1948(3) .1313(4) .053(2)
O(33) .1132(6) .0562(3) .1623(6) .042(3)
N(4) .1973(5) .5540(3) .5186(4) .040(2)
O(41) .2877(6) .6245(3) .5650(4) .066(2)
O(42) .1581(6) .5039(3) .6054(4) .059(2)
O(43) .1448(6) .5365(3) .3871(4) .056(2)
H(1) .2910 .2910 .3046 ?
H(2) .3320 .3535 .5273 ?
H(3) .5959 .4433 .6384 ?
H(4) .8339 .4570 .5000 ?
H(11) .6679 .1445 .2500 ?
H(12) .7929 .1660 .1679 ?
H(13) .0820 .1660 -.4453 ?
H(14) .3320 .1250 -.5000 ?
H(15) .6250 .1035 -.3320 ?
H(16) .6679 .1875 -.0820 ?
H(61) .9570 .3750 .3593 ?
H(62) .9179 .3125 .2792 ?
H(71) .9179 .4375 .1406 ?
H(72) .7409 .4804 .1774 ?
H(81) .5561 .4937 -.0907 ?
H(82) .3750 .4375 -.1953 ?
H(91) .2500 .5000 -.0566 ?
H(92) .4160 .5000 .0820 ?
H(101) .0820 .3750 -.2500 ?
H(102) -.0820 .3535 -.1660 ?
H(111) .0429 .2070 -.1093 ?
H(112) -.0820 .25 -.2773 ?

loop_
_geom_angle_atom_site_label_1
_geom_angle_atom_site_label_2
_geom_angle_atom_site_label_3
_geom_angle
_geom_angle_publ_flag
S(1) Ni S(2) 87.41(5) yes
S(1) Ni O(31) 171.90(10) yes
S(1) Ni N(2) 84.60(10) yes
S(2) Ni O(31) 98.80(10) yes
S(2) Ni N(2) 92.70(10) yes
O(1) Ni N(1) 90.6(2) yes
O(31) Ni N(1) 94.0(2) yes
N(1) Ni N(2) 175.5(2) yes
C(9) S(2) C(10) 101.7(3) yes
C(12) N(2) C(16) 117.0(5) yes
S(2) C(9) C(8) 113.7(4) yes
N(1) C(1) C(2) 124.5(5) yes
C(2) C(3) C(4) 118.4(5) yes
N(1) C(5) C(4) 121.5(5) yes
C(4) C(5) C(6) 118.9(5) yes
S(1) C(7) C(6) 110.2(4) yes
N(2) C(12) C(11) 119.5(5) yes
C(11) C(12) C(13) 119.8(5) yes
C(13) C(14) C(15) 118.9(6) yes
N(2) C(16) C(15) 124.5(6) yes
S(1) Ni O(1) 94.9(2) yes
S(1) Ni N(1) 91.70(10) yes
S(2) Ni O(1) 174.7(2) yes
S(2) Ni N(1) 84.60(10) yes
O(1) Ni O(31) 79.30(10) yes
O(1) Ni N(2) 92.3(2) yes
O(31) Ni N(2) 89.9(2) yes
C(7) S(1) C(8) 103.2(3) yes
C(1) N(1) C(5) 116.7(4) yes
S(1) C(8) C(9) 112.9(4) yes
S(2) C(10) C(11) 111.6(5) yes
C(1) C(2) C(3) 118.6(5) yes
C(3) C(4) C(5) 120.3(5) yes
N(1) C(5) C(6) 119.5(4) yes
C(5) C(6) C(7) 113.2(4) yes
C(10) C(11) C(12) 114.6(6) yes
N(2) C(12) C(13) 120.7(6) yes
C(12) C(13) C(14) 120.9(6) yes
C(14) C(15) C(16) 117.9(6) yes

loop_
_geom_bond_atom_site_label_1
_geom_bond_atom_site_label_2
_geom_bond_distance
_geom_bond_publ_flag
Ni S(1) 2.4530(10) yes
Ni O(1) 2.035(3) yes
Ni N(1) 2.139(4) yes
S(1) C(7) 1.820(6) yes
S(2) C(9) 1.812(6) yes
N(1) C(1) 1.339(6) yes
N(2) C(12) 1.354(7) yes
C(1) C(2) 1.371(7) yes
C(14) C(15) 1.380(10) yes
C(2) C(3) 1.379(8) yes
C(4) C(5) 1.383(7) yes
C(6) C(7) 1.526(8) yes
C(10) C(11) 1.520(10) yes
C(12) C(13) 1.394(8) yes
Ni S(2) 2.4110(10) yes
Ni O(31) 2.099(4) yes
Ni N(2) 2.119(4) yes
S(1) C(8) 1.816(6) yes
S(2) C(10) 1.809(6) yes
N(1) C(5) 1.363(6) yes
N(2) C(16) 1.357(7) yes
C(13) C(14) 1.37(2) yes
C(15) C(16) 1.377(8) yes
C(3) C(4) 1.376(9) yes
C(5) C(6) 1.500(7) yes
C(8) C(9) 1.513(9) yes
C(11) C(12) 1.499(8) yes
O(1) H(11) .969(4) no
O(1) H(12) .849(3) no
O(31) N(3) 1.257(5) no
O(32) N(3) 1.246(6) no
O(33) N(3) 1.215(7) no
O(41) N(4) 1.249(7) no
O(41) H(11) 1.742(5) no
O(42) N(4) 1.236(6) no
O(43) N(4) 1.231(7) no
C(1) H(1) .904(5) no
C(13) H(13) .850(6) no
C(14) H(13) 1.880(8) no
C(14) H(14) .860(6) no
C(15) H(15) 1.086(7) no
C(16) H(16) 1.101(6) no
H(11) C(1) .969(4) no
C(2) H(2) .897(5) no
C(3) H(3) .955(6) no
C(4) H(4) 1.069(6) no
C(6) H(61) .814(5) no
C(6) H(62) 1.000(6) no
C(7) H(71) .966(6) no
C(7) H(72) .965(6) no
C(8) H(81) .956(6) no
C(8) H(82) 1.036(7) no
C(9) H(91) .806(7) no
C(9) H(92) 1.060(8) no
C(10) H(101) .998(7) no
C(10) H(102) 1.027(6) no
C(10) H(112) 1.797(6) no
C(11) H(111) 1.093(7) no
C(11) H(112) .958(5) no
H(11) O(31) 2.485(4) no
H(11) O(41) 1.742(5) no
H(12) C(1) .849(3) no
H(12) O(32) 2.030(5) no
O(1) O(31) 2.639(5) no
O(1) O(32) 2.842(5) no
O(1) O(41) 2.684(6) no
O(1) O(42) 3.281(6) no
